data_2218979
loop_
_publ_author_name
'Mys'kiv, Marian'
'Goreshnik, Evgeny'

_publ_section_title
;
 Bis(diallylbenzimidazolium) tetrabromidocuprate(II)
;
_journal_coeditor_code DN2367
_journal_issue 8
_journal_name_full 'Acta Crystallographica Section E'
_journal_page_first m1075
_journal_paper_doi 10.1107/S1600536808023039
_journal_volume 64
_journal_year 2008
_chemical_formula_iupac '(C13 H15 N2)2 [Cu Br4]'
_chemical_formula_moiety '2C13 H15 N2 + , Br4 Cu 2-'
_chemical_formula_sum 'C26 H30 Br4 Cu N4'
_chemical_formula_weight 781.69
_chemical_name_systematic
;
Bis(diallylbenzimidazolium) tetrabromidocuprate(II)
;
_space_group_IT_number 14
_symmetry_cell_setting monoclinic
_symmetry_space_group_name_Hall '-P 2yn'
_symmetry_space_group_name_H-M 'P 1 21/n 1'
_atom_sites_solution_hydrogens geom
_atom_sites_solution_primary direct
_atom_sites_solution_secondary difmap
_audit_creation_method 'WinGX routine CIF_UPDATE'
_cell_angle_alpha 90
_cell_angle_beta 105.451(2)
_cell_angle_gamma 90
_cell_formula_units_Z 4
_cell_length_a 10.8619(7)
_cell_length_b 15.3447(7)
_cell_length_c 18.3282(10)
_cell_measurement_reflns_used 8643
_cell_measurement_temperature 200
_cell_measurement_theta_max 28.865
_cell_measurement_theta_min 1.758
_cell_volume 2944.4(3)
_computing_cell_refinement 'CrystalClear (Rigaku, 2001)'
_computing_data_collection 'CrystalClear (Rigaku, 2001)'
_computing_data_reduction 'CrystalClear (Rigaku, 2001)'
_computing_molecular_graphics 'DIAMOND (Brandenburg & Berndt, 1999)'
_computing_publication_material
;
WinGX (Farrugia, 1999) and enCIFer (Allen <i>et al.</i>,  2004)
;
_computing_structure_refinement 'SHELXL97 (Sheldrick, 2008)'
_computing_structure_solution 'SIR92 (Altomare <i>et al.</i>,  1993)'
_diffrn_measured_fraction_theta_full 0.973
_diffrn_measured_fraction_theta_max 0.81
_diffrn_measurement_device 'Rigaku Mercury CCD'
_diffrn_measurement_method dtprofit.ref
_diffrn_radiation_type MoK\a
_diffrn_radiation_wavelength 0.71069
_diffrn_reflns_av_R_equivalents 0.0518
_diffrn_reflns_limit_h_max 15
_diffrn_reflns_limit_h_min -15
_diffrn_reflns_limit_k_max 21
_diffrn_reflns_limit_k_min -21
_diffrn_reflns_limit_l_max 25
_diffrn_reflns_limit_l_min -25
_diffrn_reflns_number 24051
_diffrn_reflns_theta_full 25
_diffrn_reflns_theta_max 29.46
_diffrn_reflns_theta_min 1.76
_exptl_absorpt_coefficient_mu 6.192
_exptl_absorpt_correction_T_max 0.639
_exptl_absorpt_correction_T_min 0.522
_exptl_absorpt_correction_type multi-scan
_exptl_absorpt_process_details '(Blessing, 1995)'
_exptl_crystal_colour black
_exptl_crystal_density_diffrn 1.763
_exptl_crystal_density_method 'not measured'
_exptl_crystal_description chunk
_exptl_crystal_F_000 1532
_exptl_crystal_size_max 0.12
_exptl_crystal_size_mid 0.09
_exptl_crystal_size_min 0.07
_refine_diff_density_max 1.025
_refine_diff_density_min -0.540
_refine_ls_extinction_method none
_refine_ls_goodness_of_fit_ref 1.208
_refine_ls_hydrogen_treatment constr
_refine_ls_matrix_type full
_refine_ls_number_parameters 316
_refine_ls_number_reflns 6609
_refine_ls_number_restraints 0
_refine_ls_restrained_S_all 1.208
_refine_ls_R_factor_all 0.0925
_refine_ls_R_factor_gt 0.0654
_refine_ls_shift/su_max 0.000
_refine_ls_shift/su_mean 0.000
_refine_ls_structure_factor_coef Fsqd
_refine_ls_weighting_details 'calc w = 1/[\s^2^(Fo^2^)+(0.0337P)^2^+3.822P] where P=(Fo^2^+2Fc^2^)/3'
_refine_ls_weighting_scheme calc
_refine_ls_wR_factor_gt 0.1229
_refine_ls_wR_factor_ref 0.1356
_reflns_number_gt 4956
_reflns_number_total 6609
_reflns_threshold_expression I>2\s(I)
_cod_data_source_file dn2367.cif
_cod_data_source_block I
_cod_original_sg_symbol_H-M 'P 21/n'
_cod_database_code 2218979
_cod_database_fobs_code 2218979

loop_
_symmetry_equiv_pos_as_xyz
'x, y, z'
'-x+1/2, y+1/2, -z+1/2'
'-x, -y, -z'
'x-1/2, -y-1/2, z-1/2'

loop_
_atom_site_type_symbol
_atom_site_label
_atom_site_fract_x
_atom_site_fract_y
_atom_site_fract_z
_atom_site_U_iso_or_equiv
_atom_site_adp_type
_atom_site_calc_flag
_atom_site_refinement_flags
_atom_site_occupancy
Br Br1 -0.00902(7) 0.69985(4) 0.39870(4) 0.0588(2) Uani d . 1
Br Br2 0.08214(7) 0.78208(5) 0.22471(4) 0.05540(19) Uani d . 1
Br Br3 0.28719(7) 0.88041(5) 0.39572(4) 0.0670(2) Uani d . 1
Br Br4 -0.04726(7) 0.93993(5) 0.37629(4) 0.0606(2) Uani d . 1
Cu Cu1 0.08067(7) 0.82226(5) 0.34949(4) 0.0479(2) Uani d . 1
N N1 0.1331(5) 1.0593(3) 0.1875(3) 0.0506(13) Uani d . 1
N N2 -0.0731(5) 1.0430(3) 0.1659(3) 0.0450(12) Uani d . 1
N N3 0.6672(5) 0.6752(3) 0.1157(3) 0.0500(13) Uani d . 1
N N4 0.4599(5) 0.6754(4) 0.0790(3) 0.0596(15) Uani d . 1
C C1 0.0793(7) 1.0878(4) 0.1133(4) 0.0498(15) Uani d . 1
C C2 0.1342(7) 1.1211(4) 0.0586(4) 0.0595(18) Uani d . 1
H H2 0.2218 1.1294 0.0679 0.071 Uiso calc R 1
C C3 0.0514(8) 1.1407(4) -0.0092(4) 0.0654(19) Uani d . 1
H H3 0.0841 1.1630 -0.0473 0.078 Uiso calc R 1
C C4 -0.0790(8) 1.1290(4) -0.0241(4) 0.0633(19) Uani d . 1
H H4 -0.1306 1.1428 -0.0719 0.076 Uiso calc R 1
C C5 -0.1354(7) 1.0974(4) 0.0303(4) 0.0578(17) Uani d . 1
H H5 -0.2232 1.0906 0.0211 0.069 Uiso calc R 1
C C6 -0.0509(6) 1.0766(4) 0.0994(3) 0.0472(14) Uani d . 1
C C7 0.0392(6) 1.0332(4) 0.2152(4) 0.0501(15) Uani d . 1
H H7 0.0507 1.0106 0.2636 0.060 Uiso calc R 1
C C8 -0.1982(6) 1.0191(4) 0.1768(4) 0.0524(15) Uani d . 1
H H8A -0.2591 1.0653 0.1573 0.063 Uiso calc R 1
H H8B -0.1908 1.0128 0.2304 0.063 Uiso calc R 1
C C9 -0.2457(7) 0.9362(4) 0.1373(4) 0.0599(17) Uani d . 1
H H9 -0.2002 0.8855 0.1547 0.072 Uiso calc R 1
C C10 -0.3459(8) 0.9295(6) 0.0805(5) 0.084(3) Uani d . 1
H H10A -0.3936 0.9789 0.0618 0.101 Uiso calc R 1
H H10B -0.3702 0.8755 0.0585 0.101 Uiso calc R 1
C C11 0.2709(7) 1.0506(5) 0.2243(4) 0.0643(18) Uani d . 1
H H11A 0.2847 1.0497 0.2788 0.077 Uiso calc R 1
H H11B 0.3159 1.1005 0.2115 0.077 Uiso calc R 1
C C12 0.3226(7) 0.9698(5) 0.2000(4) 0.0636(18) Uani d . 1
H H12 0.2953 0.9167 0.2144 0.076 Uiso calc R 1
C C13 0.4048(8) 0.9693(5) 0.1592(5) 0.090(3) Uani d . 1
H H13A 0.4336 1.0216 0.1440 0.108 Uiso calc R 1
H H13B 0.4345 0.9166 0.1454 0.108 Uiso calc R 1
C C14 0.6251(6) 0.7068(4) 0.1764(3) 0.0474(14) Uani d . 1
C C15 0.6927(7) 0.7363(4) 0.2464(4) 0.0602(18) Uani d . 1
H H15 0.7815 0.7380 0.2613 0.072 Uiso calc R 1
C C16 0.6190(9) 0.7634(5) 0.2931(4) 0.070(2) Uani d . 1
H H16 0.6601 0.7836 0.3413 0.085 Uiso calc R 1
C C17 0.4853(9) 0.7619(4) 0.2712(4) 0.064(2) Uani d . 1
H H17 0.4406 0.7801 0.3052 0.077 Uiso calc R 1
C C18 0.4193(7) 0.7341(4) 0.2007(4) 0.0624(19) Uani d . 1
H H18 0.3305 0.7338 0.1856 0.075 Uiso calc R 1
C C19 0.4916(7) 0.7064(4) 0.1530(4) 0.0526(16) Uani d . 1
C C20 0.5660(6) 0.6565(4) 0.0598(3) 0.0524(15) Uani d . 1
H H20 0.5688 0.6333 0.0134 0.063 Uiso calc R 1
C C21 0.7995(6) 0.6605(5) 0.1136(4) 0.0594(17) Uani d . 1
H H21A 0.8490 0.7126 0.1315 0.071 Uiso calc R 1
H H21B 0.8010 0.6510 0.0615 0.071 Uiso calc R 1
C C22 0.8619(8) 0.5839(6) 0.1607(6) 0.081(2) Uani d . 1
H H22 0.8817 0.5904 0.2130 0.098 Uiso calc R 1
C C23 0.8892(9) 0.5139(7) 0.1368(7) 0.118(4) Uani d . 1
H H23A 0.8713 0.5043 0.0849 0.142 Uiso calc R 1
H H23B 0.9277 0.4704 0.1705 0.142 Uiso calc R 1
C C24 0.3253(8) 0.6751(6) 0.0274(4) 0.086(3) Uani d . 1
H H24A 0.2850 0.7308 0.0305 0.103 Uiso calc R 1
H H24B 0.3280 0.6664 -0.0246 0.103 Uiso calc R 1
C C25 0.2548(10) 0.6089(6) 0.0486(4) 0.094(3) Uani d . 1
H H25 0.2907 0.5541 0.0613 0.112 Uiso calc R 1
C C26 0.1296(8) 0.6254(7) 0.0506(6) 0.105(3) Uani d . 1
H H26A 0.0941 0.6803 0.0379 0.126 Uiso calc R 1
H H26B 0.0816 0.5815 0.0647 0.126 Uiso calc R 1

loop_
_atom_site_aniso_label
_atom_site_aniso_U_11
_atom_site_aniso_U_22
_atom_site_aniso_U_33
_atom_site_aniso_U_12
_atom_site_aniso_U_13
_atom_site_aniso_U_23
Br1 0.0615(4) 0.0512(4) 0.0634(5) -0.0018(3) 0.0158(3) 0.0067(3)
Br2 0.0578(4) 0.0624(4) 0.0460(4) -0.0059(3) 0.0139(3) -0.0070(3)
Br3 0.0574(4) 0.0742(5) 0.0679(5) -0.0087(4) 0.0143(4) -0.0175(4)
Br4 0.0731(5) 0.0568(4) 0.0580(4) 0.0202(3) 0.0283(4) 0.0101(3)
Cu1 0.0519(5) 0.0441(4) 0.0485(5) 0.0020(3) 0.0150(4) -0.0008(3)
N1 0.051(3) 0.046(3) 0.056(3) -0.003(2) 0.016(3) -0.006(2)
N2 0.048(3) 0.045(3) 0.045(3) 0.000(2) 0.019(2) 0.003(2)
N3 0.049(3) 0.057(3) 0.043(3) -0.003(2) 0.010(2) 0.001(2)
N4 0.047(3) 0.090(4) 0.043(3) -0.006(3) 0.012(3) -0.004(3)
C1 0.066(4) 0.036(3) 0.049(4) 0.001(3) 0.019(3) -0.001(3)
C2 0.069(5) 0.048(4) 0.073(5) 0.002(3) 0.040(4) 0.002(3)
C3 0.087(6) 0.051(4) 0.068(5) 0.005(4) 0.037(4) 0.013(3)
C4 0.092(6) 0.050(4) 0.050(4) 0.011(4) 0.022(4) 0.010(3)
C5 0.065(4) 0.051(4) 0.058(4) 0.002(3) 0.017(4) 0.004(3)
C6 0.062(4) 0.039(3) 0.044(4) 0.003(3) 0.018(3) 0.003(3)
C7 0.060(4) 0.046(3) 0.045(4) 0.004(3) 0.016(3) -0.001(3)
C8 0.048(4) 0.062(4) 0.050(4) 0.001(3) 0.019(3) 0.006(3)
C9 0.061(4) 0.052(4) 0.070(5) -0.003(3) 0.025(4) 0.000(3)
C10 0.082(6) 0.095(7) 0.081(6) -0.023(5) 0.034(5) -0.015(5)
C11 0.061(4) 0.064(5) 0.067(5) -0.006(4) 0.015(4) 0.000(4)
C12 0.054(4) 0.055(4) 0.083(5) -0.002(3) 0.022(4) 0.011(4)
C13 0.095(7) 0.062(5) 0.132(8) 0.006(5) 0.062(6) 0.022(5)
C14 0.054(4) 0.042(3) 0.046(4) 0.002(3) 0.014(3) 0.005(3)
C15 0.073(5) 0.059(4) 0.045(4) -0.008(4) 0.010(4) -0.001(3)
C16 0.106(7) 0.054(4) 0.046(4) -0.001(4) 0.010(4) -0.007(3)
C17 0.105(6) 0.043(4) 0.052(5) 0.010(4) 0.034(4) 0.000(3)
C18 0.071(5) 0.062(4) 0.060(5) 0.019(4) 0.027(4) 0.012(3)
C19 0.060(4) 0.051(4) 0.046(4) -0.001(3) 0.013(3) 0.005(3)
C20 0.050(4) 0.068(4) 0.038(3) -0.004(3) 0.009(3) -0.006(3)
C21 0.045(4) 0.065(4) 0.071(5) -0.008(3) 0.020(3) 0.008(3)
C22 0.066(5) 0.076(6) 0.116(7) 0.005(4) 0.048(5) 0.010(5)
C23 0.070(6) 0.089(7) 0.184(11) -0.007(6) 0.013(7) -0.002(7)
C24 0.089(7) 0.108(7) 0.064(5) -0.010(5) 0.025(5) -0.002(5)
C25 0.120(8) 0.082(6) 0.067(6) -0.016(6) 0.004(5) -0.015(5)
C26 0.056(5) 0.120(8) 0.145(9) -0.019(5) 0.039(6) -0.031(7)

loop_
_atom_type_symbol
_atom_type_description
_atom_type_scat_dispersion_real
_atom_type_scat_dispersion_imag
_atom_type_scat_source
Cu Cu 0.3201 1.2651 'International Tables Vol C Tables 4.2.6.8 and 6.1.1.4'
N N 0.0061 0.0033 'International Tables Vol C Tables 4.2.6.8 and 6.1.1.4'
C C 0.0033 0.0016 'International Tables Vol C Tables 4.2.6.8 and 6.1.1.4'
H H 0 0 'International Tables Vol C Tables 4.2.6.8 and 6.1.1.4'
Br Br -0.2901 2.4595 'International Tables Vol C Tables 4.2.6.8 and 6.1.1.4'

loop_
_geom_angle_atom_site_label_1
_geom_angle_atom_site_label_2
_geom_angle_atom_site_label_3
_geom_angle
Br3 Cu1 Br2 101.25(4)
Br3 Cu1 Br1 127.24(4)
Br2 Cu1 Br1 105.46(4)
Br3 Cu1 Br4 100.89(4)
Br2 Cu1 Br4 122.96(4)
Br1 Cu1 Br4 101.31(4)
C7 N1 C1 107.7(5)
C7 N1 C11 126.3(6)
C1 N1 C11 125.7(6)
C7 N2 C6 107.2(5)
C7 N2 C8 126.7(5)
C6 N2 C8 126.1(5)
C20 N3 C14 108.2(5)
C20 N3 C21 124.5(5)
C14 N3 C21 127.3(5)
C20 N4 C19 109.1(6)
C20 N4 C24 126.7(6)
C19 N4 C24 123.8(6)
C6 C1 C2 121.8(6)
C6 C1 N1 106.5(5)
C2 C1 N1 131.7(7)
C3 C2 C1 115.7(7)
C3 C2 H2 122.2
C1 C2 H2 122.2
C2 C3 C4 123.1(7)
C2 C3 H3 118.4
C4 C3 H3 118.4
C3 C4 C5 121.9(7)
C3 C4 H4 119.1
C5 C4 H4 119.1
C6 C5 C4 115.1(7)
C6 C5 H5 122.4
C4 C5 H5 122.4
C1 C6 C5 122.4(6)
C1 C6 N2 106.9(5)
C5 C6 N2 130.7(6)
N1 C7 N2 111.8(6)
N1 C7 H7 124.1
N2 C7 H7 124.1
N2 C8 C9 111.1(5)
N2 C8 H8A 109.4
C9 C8 H8A 109.4
N2 C8 H8B 109.4
C9 C8 H8B 109.4
H8A C8 H8B 108.0
C10 C9 C8 124.5(7)
C10 C9 H9 117.7
C8 C9 H9 117.7
C9 C10 H10A 120.0
C9 C10 H10B 120.0
H10A C10 H10B 120.0
N1 C11 C12 111.1(6)
N1 C11 H11A 109.4
C12 C11 H11A 109.4
N1 C11 H11B 109.4
C12 C11 H11B 109.4
H11A C11 H11B 108.0
C13 C12 C11 123.4(7)
C13 C12 H12 118.3
C11 C12 H12 118.3
C12 C13 H13A 120.0
C12 C13 H13B 120.0
H13A C13 H13B 120.0
C15 C14 N3 130.6(6)
C15 C14 C19 122.7(6)
N3 C14 C19 106.7(5)
C14 C15 C16 115.1(7)
C14 C15 H15 122.5
C16 C15 H15 122.5
C15 C16 C17 123.0(7)
C15 C16 H16 118.5
C17 C16 H16 118.5
C18 C17 C16 121.3(7)
C18 C17 H17 119.4
C16 C17 H17 119.4
C17 C18 C19 116.6(7)
C17 C18 H18 121.7
C19 C18 H18 121.7
C18 C19 N4 133.2(7)
C18 C19 C14 121.3(6)
N4 C19 C14 105.5(6)
N3 C20 N4 110.5(6)
N3 C20 H20 124.7
N4 C20 H20 124.7
N3 C21 C22 113.5(5)
N3 C21 H21A 108.9
C22 C21 H21A 108.9
N3 C21 H21B 108.9
C22 C21 H21B 108.9
H21A C21 H21B 107.7
C23 C22 C21 126.3(10)
C23 C22 H22 116.8
C21 C22 H22 116.8
C22 C23 H23A 120.0
C22 C23 H23B 120.0
H23A C23 H23B 120.0
C25 C24 N4 109.9(8)
C25 C24 H24A 109.7
N4 C24 H24A 109.7
C25 C24 H24B 109.7
N4 C24 H24B 109.7
H24A C24 H24B 108.2
C24 C25 C26 119.4(10)
C24 C25 H25 120.3
C26 C25 H25 120.3
C25 C26 H26A 120.0
C25 C26 H26B 120.0
H26A C26 H26B 120.0

loop_
_geom_bond_atom_site_label_1
_geom_bond_atom_site_label_2
_geom_bond_distance
Br1 Cu1 2.3999(10)
Br2 Cu1 2.3728(9)
Br3 Cu1 2.3524(11)
Br4 Cu1 2.4074(10)
N1 C7 1.317(8)
N1 C1 1.400(8)
N1 C11 1.474(8)
N2 C7 1.319(8)
N2 C6 1.402(7)
N2 C8 1.472(7)
N3 C20 1.319(7)
N3 C14 1.397(8)
N3 C21 1.465(8)
N4 C20 1.323(8)
N4 C19 1.392(8)
N4 C24 1.515(10)
C1 C6 1.379(9)
C1 C2 1.392(8)
C2 C3 1.360(10)
C2 H2 0.9300
C3 C4 1.381(10)
C3 H3 0.9300
C4 C5 1.389(9)
C4 H4 0.9300
C5 C6 1.388(9)
C5 H5 0.9300
C7 H7 0.9300
C8 C9 1.486(9)
C8 H8A 0.9700
C8 H8B 0.9700
C9 C10 1.294(10)
C9 H9 0.9300
C10 H10A 0.9300
C10 H10B 0.9300
C11 C12 1.477(9)
C11 H11A 0.9700
C11 H11B 0.9700
C12 C13 1.308(10)
C12 H12 0.9300
C13 H13A 0.9300
C13 H13B 0.9300
C14 C15 1.375(9)
C14 C19 1.399(9)
C15 C16 1.382(10)
C15 H15 0.9300
C16 C17 1.400(11)
C16 H16 0.9300
C17 C18 1.368(10)
C17 H17 0.9300
C18 C19 1.389(9)
C18 H18 0.9300
C20 H20 0.9300
C21 C22 1.510(10)
C21 H21A 0.9700
C21 H21B 0.9700
C22 C23 1.226(12)
C22 H22 0.9300
C23 H23A 0.9300
C23 H23B 0.9300
C24 C25 1.388(11)
C24 H24A 0.9700
C24 H24B 0.9700
C25 C26 1.393(12)
C25 H25 0.9300
C26 H26A 0.9300
C26 H26B 0.9300
